data_2243317
loop_
_publ_author_name
'Assoumatine, Tokour\'e'
'Stoeckli-Evans, Helen'

_publ_section_title
;
 Silver(I) nitrate two-dimensional coordination polymers of two new
 pyrazinethiophane ligands:
 5,7-dihydro-1<i>H</i>,3<i>H</i>-dithieno[3,4-<i>b</i>:3',4'-<i>e</i>]pyrazine
 and
 3,4,8,10,11,13-hexahydro-1<i>H</i>,6<i>H</i>-bis([1,4]dithiocino)[6,7-<i>b</i>:6',7'-<i>e</i>]pyrazine
;
_journal_coeditor_code LH5951
_journal_issue 4
_journal_name_full 'Acta Crystallographica Section E'
_journal_page_first 539
_journal_page_last 546
_journal_paper_doi 10.1107/S205698902000362X
_journal_volume 76
_journal_year 2020
_chemical_formula_iupac '[Ag (N O3) (C8 H8 N2 S2)]'
_chemical_formula_moiety 'C8 H8 N2 S2'
_chemical_formula_sum 'C8 H8 N2 S2'
_chemical_formula_weight 196.28
_chemical_name_systematic
Poly[(\m-5,7-dihydro-1<i>H</i>,3<i>H</i>-dithieno[3,4-<i>b</i>;3',4'-<i>e</i>]pyrazine-\k^2^<i>S</i>:<i>S</i>')(\m-nitrato-\k^2^<i>O</i>:<i>O</i>')silver(I)]
_space_group_crystal_system monoclinic
_space_group_IT_number 14
_space_group_name_Hall '-P 2yn'
_space_group_name_H-M_alt 'P 1 21/n 1'
_atom_sites_solution_hydrogens geom
_atom_sites_solution_primary direct
_atom_sites_solution_secondary difmap
_audit_creation_method SHELXL-2018/3
_cell_angle_alpha 90
_cell_angle_beta 95.780(12)
_cell_angle_gamma 90
_cell_formula_units_Z 2
_cell_length_a 4.1027(4)
_cell_length_b 12.1789(18)
_cell_length_c 8.1014(8)
_cell_measurement_reflns_used 3541
_cell_measurement_temperature 223(2)
_cell_measurement_theta_max 25.70
_cell_measurement_theta_min 3.05
_cell_volume 402.74(8)
_computing_cell_refinement
;
CELL in IPDS1 (Stoe & Cie, 1998)
;
_computing_data_collection
;
EXPOSE in IPDS1 (Stoe & Cie, 1998)
;
_computing_data_reduction
;
INTEGRATE in IPDS1 (Stoe & Cie, 1998)
;
_computing_molecular_graphics
;
Mercury (Macrae <i>et al.</i>,  2020)
;
_computing_publication_material
;
<i>SHELXL-2018/3</i> (Sheldrick, 2015), PLATON (Spek, 2020) and
publcif (Westrip, 2010)
;
_computing_structure_refinement
;
<i>SHELXL-2018/3</i> (Sheldrick, 2015)
;
_computing_structure_solution
;
SHELXS-97 (Sheldrick, 2008)
;
_diffrn_ambient_temperature 223(2)
_diffrn_detector 'image plate'
_diffrn_measured_fraction_theta_full 0.982
_diffrn_measured_fraction_theta_max 0.979
_diffrn_measurement_device '1 circle goniometer'
_diffrn_measurement_device_type 'STOE IPDS 1'
_diffrn_measurement_method '\f rotation'
_diffrn_radiation_monochromator 'plane graphite'
_diffrn_radiation_source 'fine-focus sealed tube'
_diffrn_radiation_type MoK\a
_diffrn_radiation_wavelength 0.71073
_diffrn_reflns_av_R_equivalents 0.1590
_diffrn_reflns_av_unetI/netI 0.0983
_diffrn_reflns_limit_h_max 4
_diffrn_reflns_limit_h_min -4
_diffrn_reflns_limit_k_max 14
_diffrn_reflns_limit_k_min -14
_diffrn_reflns_limit_l_max 9
_diffrn_reflns_limit_l_min -9
_diffrn_reflns_number 3025
_diffrn_reflns_theta_full 25.242
_diffrn_reflns_theta_max 25.748
_diffrn_reflns_theta_min 3.031
_exptl_absorpt_coefficient_mu 0.596
_exptl_absorpt_correction_type none
_exptl_crystal_colour colourless
_exptl_crystal_density_diffrn 1.619
_exptl_crystal_description rod
_exptl_crystal_F_000 204
_exptl_crystal_size_max 0.45
_exptl_crystal_size_mid 0.13
_exptl_crystal_size_min 0.10
_refine_diff_density_max 0.770
_refine_diff_density_min -0.546
_refine_ls_extinction_method none
_refine_ls_goodness_of_fit_ref 1.026
_refine_ls_hydrogen_treatment constr
_refine_ls_matrix_type full
_refine_ls_number_parameters 55
_refine_ls_number_reflns 744
_refine_ls_number_restraints 0
_refine_ls_restrained_S_all 1.026
_refine_ls_R_factor_all 0.0849
_refine_ls_R_factor_gt 0.0736
_refine_ls_shift/su_max 0.000
_refine_ls_shift/su_mean 0.000
_refine_ls_structure_factor_coef Fsqd
_refine_ls_weighting_details 'w=1/[\s^2^(Fo^2^)+(0.1296P)^2^] where P=(Fo^2^+2Fc^2^)/3'
_refine_ls_weighting_scheme calc
_refine_ls_wR_factor_gt 0.1719
_refine_ls_wR_factor_ref 0.1804
_reflns_number_gt 590
_reflns_number_total 744
_reflns_threshold_expression 'I > 2\s(I)'
_cod_data_source_file lh5951sup1.cif
_cod_data_source_block L1
_cod_original_sg_symbol_H-M 'P 21/n'
_cod_database_code 2243317
_shelx_space_group_comment
;
The symmetry employed for this shelxl refinement is uniquely defined
by the following loop, which should always be used as a source of
symmetry information in preference to the above space-group names.
They are only intended as comments.
;
_shelx_estimated_absorpt_t_min 0.775
_shelx_estimated_absorpt_t_max 0.943

loop_
_space_group_symop_operation_xyz
'x, y, z'
'-x+1/2, y+1/2, -z+1/2'
'-x, -y, -z'
'x-1/2, -y-1/2, z-1/2'

loop_
_atom_site_type_symbol
_atom_site_label
_atom_site_fract_x
_atom_site_fract_y
_atom_site_fract_z
_atom_site_U_iso_or_equiv
_atom_site_adp_type
_atom_site_calc_flag
_atom_site_occupancy
_atom_site_disorder_assembly
_atom_site_disorder_group
S S1 0.1126(2) 0.62437(7) 0.34804(9) 0.0363(5) Uani d 1 . .
N N1 0.4717(8) 0.3945(2) 0.0713(4) 0.0320(7) Uani d 1 . .
C C1 0.3670(8) 0.4860(3) 0.1411(3) 0.0296(9) Uani d 1 . .
C C2 0.3971(9) 0.5902(3) 0.0708(4) 0.0303(8) Uani d 1 . .
C C3 0.2147(9) 0.4824(3) 0.3009(3) 0.0341(9) Uani d 1 . .
H H3A 0.368695 0.451919 0.389472 0.041 Uiso calc 1 . .
H H3B 0.016898 0.436835 0.289632 0.041 Uiso calc 1 . .
C C4 0.2721(10) 0.6844(3) 0.1673(4) 0.0356(9) Uani d 1 . .
H H4A 0.098963 0.724060 0.099563 0.043 Uiso calc 1 . .
H H4B 0.450057 0.735867 0.201262 0.043 Uiso calc 1 . .

loop_
_atom_site_aniso_label
_atom_site_aniso_U_11
_atom_site_aniso_U_22
_atom_site_aniso_U_33
_atom_site_aniso_U_12
_atom_site_aniso_U_13
_atom_site_aniso_U_23
S1 0.0477(8) 0.0408(6) 0.0219(6) 0.0041(3) 0.0106(4) -0.0011(3)
N1 0.0412(18) 0.0333(14) 0.0219(15) 0.0007(11) 0.0049(11) 0.0019(10)
C1 0.034(2) 0.0354(18) 0.0197(17) -0.0011(12) 0.0062(13) 0.0012(11)
C2 0.039(2) 0.0349(17) 0.0161(15) 0.0014(14) 0.0007(12) -0.0031(12)
C3 0.048(2) 0.0363(17) 0.0187(18) 0.0023(14) 0.0061(15) 0.0031(12)
C4 0.048(2) 0.0328(17) 0.0268(16) 0.0012(14) 0.0096(15) 0.0010(12)

loop_
_atom_type_symbol
_atom_type_description
_atom_type_scat_dispersion_real
_atom_type_scat_dispersion_imag
_atom_type_scat_source
C C 0.0033 0.0016 'International Tables Vol C Tables 4.2.6.8 and 6.1.1.4'
H H 0.0000 0.0000 'International Tables Vol C Tables 4.2.6.8 and 6.1.1.4'
N N 0.0061 0.0033 'International Tables Vol C Tables 4.2.6.8 and 6.1.1.4'
S S 0.1246 0.1234 'International Tables Vol C Tables 4.2.6.8 and 6.1.1.4'

loop_
_geom_angle_atom_site_label_1
_geom_angle_atom_site_label_2
_geom_angle_atom_site_label_3
_geom_angle_site_symmetry_1
_geom_angle_site_symmetry_3
_geom_angle
_geom_angle_publ_flag
C4 S1 C3 . . 95.95(14) ?
C2 N1 C1 3_665 . 115.0(3) ?
N1 C1 C2 . . 122.5(3) ?
N1 C1 C3 . . 121.4(3) ?
C2 C1 C3 . . 116.1(3) ?
N1 C2 C1 3_665 . 122.5(3) ?
N1 C2 C4 3_665 . 122.0(3) ?
C1 C2 C4 . . 115.5(3) ?
C1 C3 S1 . . 106.1(2) ?
C1 C3 H3A . . 110.5 ?
S1 C3 H3A . . 110.5 ?
C1 C3 H3B . . 110.5 ?
S1 C3 H3B . . 110.5 ?
H3A C3 H3B . . 108.7 ?
C2 C4 S1 . . 106.3(2) ?
C2 C4 H4A . . 110.5 ?
S1 C4 H4A . . 110.5 ?
C2 C4 H4B . . 110.5 ?
S1 C4 H4B . . 110.5 ?
H4A C4 H4B . . 108.7 ?

loop_
_geom_bond_atom_site_label_1
_geom_bond_atom_site_label_2
_geom_bond_site_symmetry_2
_geom_bond_distance
_geom_bond_publ_flag
S1 C4 . 1.817(4) ?
S1 C3 . 1.828(3) ?
N1 C2 3_665 1.332(4) ?
N1 C1 . 1.340(4) ?
C1 C2 . 1.401(5) ?
C1 C3 . 1.494(4) ?
C2 C4 . 1.507(5) ?
C3 H3A . 0.9800 ?
C3 H3B . 0.9800 ?
C4 H4A . 0.9800 ?
C4 H4B . 0.9800 ?

loop_
_geom_torsion_atom_site_label_1
_geom_torsion_atom_site_label_2
_geom_torsion_atom_site_label_3
_geom_torsion_atom_site_label_4
_geom_torsion_site_symmetry_1
_geom_torsion_site_symmetry_2
_geom_torsion_site_symmetry_3
_geom_torsion_site_symmetry_4
_geom_torsion
_geom_torsion_publ_flag
C2 N1 C1 C2 3_665 . . . -0.8(5) ?
C2 N1 C1 C3 3_665 . . . -179.9(3) ?
N1 C1 C2 N1 . . . 3_665 0.8(6) ?
C3 C1 C2 N1 . . . 3_665 180.0(3) ?
N1 C1 C2 C4 . . . . -178.9(3) ?
C3 C1 C2 C4 . . . . 0.3(5) ?
N1 C1 C3 S1 . . . . 179.8(3) ?
C2 C1 C3 S1 . . . . 0.7(4) ?
C4 S1 C3 C1 . . . . -1.1(3) ?
N1 C2 C4 S1 3_665 . . . 179.2(3) ?
C1 C2 C4 S1 . . . . -1.0(4) ?
C3 S1 C4 C2 . . . . 1.2(3) ?

_cod_database_fobs_code 2243317
